data_7111840
loop_
_publ_author_name
'Xuan Zhang'
'Zhongyue Zhang'
'Hanhua Zhao'
'Jiang-Gao Mao'
'Kim R. Dunbar'

_publ_section_title
;
 A cadmium TCNQ-based semiconductor with versatile binding modes and
 non-integer redox states
;
_journal_name_full Chem.Commun.
_journal_page_first 1429
_journal_paper_doi 10.1039/c3cc48330d
_journal_volume 50
_journal_year 2014
_chemical_formula_sum 'C42 H18 Cd2 N14 O2'
_chemical_formula_weight 975.50
_chemical_name_common
;
tetraCadmium(II) heptakis-7,7,8,8-tetracyanoquinodimethane tetraaqua 
;
_chemical_name_systematic
;
 ?
;
_space_group_crystal_system monoclinic
_space_group_IT_number 14
_space_group_name_Hall '-P 2ybc'
_space_group_name_H-M_alt 'P 1 21/c 1'
_symmetry_space_group_name_Hall '-P 2ybc'
_symmetry_space_group_name_H-M 'P 1 21/c 1'
_atom_sites_solution_hydrogens mixed
_atom_sites_solution_primary direct
_atom_sites_solution_secondary difmap
_audit_creation_method SHELXL-2013
_cell_angle_alpha 90
_cell_angle_beta 95.24(3)
_cell_angle_gamma 90
_cell_formula_units_Z 4
_cell_length_a 19.061(4)
_cell_length_b 12.717(3)
_cell_length_c 15.548(3)
_cell_measurement_temperature 110(2)
_cell_volume 3753.1(14)
_computing_cell_refinement 'SAINT (Bruker, 2001)'
_computing_data_collection 'SMART V5.625 (Bruker, 2001)'
_computing_data_reduction
;
SHELXL-2013 (Sheldrick, 2013)
;
_computing_molecular_graphics 'X-Seed (Barbour, 2001)'
_computing_publication_material 'X-Seed (Barbour, 2001)'
_computing_structure_refinement
;
SHELXL-2013 (Sheldrick, 2013)
;
_computing_structure_solution
;
SHELXL-2013 (Sheldrick, 2013)
;
_diffrn_ambient_temperature 110(2)
_diffrn_detector_area_resol_mean 0.741
_diffrn_measured_fraction_theta_full 0.808
_diffrn_measured_fraction_theta_max 0.999
_diffrn_measurement_device_type 'Bruker APEX II'
_diffrn_measurement_method CCD
_diffrn_radiation_type MoK\a
_diffrn_radiation_wavelength 0.71073
_diffrn_reflns_av_R_equivalents 0.0265
_diffrn_reflns_av_unetI/netI 0.0177
_diffrn_reflns_Laue_measured_fraction_full 0.808
_diffrn_reflns_Laue_measured_fraction_max 0.999
_diffrn_reflns_limit_h_max 21
_diffrn_reflns_limit_h_min -21
_diffrn_reflns_limit_k_max 14
_diffrn_reflns_limit_k_min -14
_diffrn_reflns_limit_l_max 17
_diffrn_reflns_limit_l_min -17
_diffrn_reflns_number 31269
_diffrn_reflns_point_group_measured_fraction_full 0.808
_diffrn_reflns_point_group_measured_fraction_max 0.999
_diffrn_reflns_theta_full 25.242
_diffrn_reflns_theta_max 23.403
_diffrn_reflns_theta_min 1.928
_diffrn_source 'fine-focus sealed tube'
_exptl_absorpt_coefficient_mu 1.193
_exptl_absorpt_correction_T_max 0.9211
_exptl_absorpt_correction_T_min 0.8413
_exptl_absorpt_correction_type multi-scan
_exptl_absorpt_process_details '(Sheldrick, 2008)'
_exptl_crystal_colour 'dark purple'
_exptl_crystal_density_diffrn 1.726
_exptl_crystal_density_meas ?
_exptl_crystal_description block
_exptl_crystal_F_000 1920
_exptl_crystal_size_max 0.150
_exptl_crystal_size_mid 0.090
_exptl_crystal_size_min 0.070
_refine_diff_density_max 0.360
_refine_diff_density_min -0.361
_refine_diff_density_rms 0.058
_refine_ls_extinction_method none
_refine_ls_goodness_of_fit_ref 1.020
_refine_ls_hydrogen_treatment mixed
_refine_ls_matrix_type full
_refine_ls_number_parameters 557
_refine_ls_number_reflns 5487
_refine_ls_number_restraints 0
_refine_ls_restrained_S_all 1.020
_refine_ls_R_factor_all 0.0289
_refine_ls_R_factor_gt 0.0206
_refine_ls_shift/su_max 0.005
_refine_ls_shift/su_mean 0.000
_refine_ls_structure_factor_coef Fsqd
_refine_ls_weighting_details 'w=1/[\s^2^(Fo^2^)+(0.0235P)^2^+3.1284P] where P=(Fo^2^+2Fc^2^)/3'
_refine_ls_weighting_scheme calc
_refine_ls_wR_factor_gt 0.0480
_refine_ls_wR_factor_ref 0.0523
_reflns_Friedel_coverage 0.000
_reflns_number_gt 4554
_reflns_number_total 5487
_reflns_threshold_expression 'I > 2\s(I)'
_cod_data_source_file c3cc48330d.txt
_cod_data_source_block E:\p21c
_cod_depositor_comments
;
The following automatic conversions were performed:

'_exptl_crystal_density_meas' value 'not measured' was changed to '?'
- the value is perceived as not measured.

Automatic conversion script
Id: cif_fix_values 3008 2015-01-20 13:52:24Z robertas 
;
_cod_original_cell_volume 3753.0(13)
_cod_database_code 7111840
_shelx_space_group_comment
;
The symmetry employed for this shelxl refinement is uniquely defined
by the following loop, which should always be used as a source of
symmetry information in preference to the above space-group names.
They are only intended as comments.
;
_shelx_estimated_absorpt_t_min 0.841
_shelx_estimated_absorpt_t_max 0.921
_shelxl_version_number 2013-4

loop_
_space_group_symop_operation_xyz
'x, y, z'
'-x, y+1/2, -z+1/2'
'-x, -y, -z'
'x, -y-1/2, z-1/2'

loop_
_atom_site_label
_atom_site_type_symbol
_atom_site_fract_x
_atom_site_fract_y
_atom_site_fract_z
_atom_site_U_iso_or_equiv
_atom_site_adp_type
_atom_site_occupancy
_atom_site_site_symmetry_order
_atom_site_calc_flag
_atom_site_refinement_flags_posn
_atom_site_refinement_flags_adp
Cd1 Cd 0.36933(2) 0.47470(2) 0.84754(2) 0.01475(7) Uani 1 1 d . .
Cd2 Cd 0.12783(2) 0.03163(2) 1.15440(2) 0.01546(7) Uani 1 1 d . .
C25 C 0.26049(13) 0.38390(18) 0.99525(16) 0.0143(6) Uani 1 1 d . .
C32 C 0.15967(13) 0.6266(2) 1.13646(16) 0.0153(6) Uani 1 1 d . .
H10 H 0.1733 0.6981 1.1315 0.018 Uiso 1 1 calc R U
C37 C 0.12310(14) 0.1145(2) 1.34806(17) 0.0177(6) Uani 1 1 d . .
C4 C 0.44746(12) 0.08622(19) 0.90068(15) 0.0131(5) Uani 1 1 d . .
C34 C 0.06886(13) 0.68048(19) 1.23421(16) 0.0142(6) Uani 1 1 d . .
C6 C 0.42021(13) -0.09039(19) 0.94510(15) 0.0145(6) Uani 1 1 d . .
H3 H 0.4281 -0.1640 0.9419 0.017 Uiso 1 1 calc R U
C12 C 0.27567(14) -0.0846(2) 1.09516(17) 0.0174(6) Uani 1 1 d . .
N13 N 0.16032(11) 0.08888(17) 1.29767(14) 0.0210(5) Uani 1 1 d . .
C28 C 0.17496(13) 0.44377(19) 1.09867(16) 0.0133(5) Uani 1 1 d . .
C5 C 0.45747(13) -0.02397(18) 0.89781(16) 0.0140(6) Uani 1 1 d . .
H4 H 0.4908 -0.0521 0.8622 0.017 Uiso 1 1 calc R U
C13 C 0.33525(13) 0.2654(2) 0.72815(16) 0.0167(6) Uani 1 1 d . .
C15 C 0.40325(15) 0.1547(2) 0.64336(17) 0.0197(6) Uani 1 1 d . .
N5 N 0.32417(11) 0.35160(18) 0.74702(14) 0.0208(5) Uani 1 1 d . .
N1 N 0.46527(11) 0.35413(18) 0.85722(14) 0.0208(5) Uani 1 1 d . .
C2 C 0.48570(12) 0.15503(19) 0.84921(15) 0.0128(6) Uani 1 1 d . .
C40 C 0.03781(13) 0.0737(2) 1.45331(15) 0.0158(6) Uani 1 1 d . .
N10 N 0.17861(11) 0.17288(17) 1.09082(14) 0.0213(5) Uani 1 1 d . .
C1 C 0.47622(13) 0.2651(2) 0.85185(16) 0.0157(6) Uani 1 1 d . .
C30 C 0.08791(13) 0.4939(2) 1.19580(16) 0.0155(6) Uani 1 1 d . .
H11 H 0.0522 0.4739 1.2314 0.019 Uiso 1 1 calc R U
C26 C 0.20933(12) 0.36190(19) 1.05318(15) 0.0129(5) Uani 1 1 d . .
N9 N 0.30177(11) 0.40257(16) 0.94768(14) 0.0191(5) Uani 1 1 d . .
C14 C 0.35245(13) 0.16156(19) 0.70515(16) 0.0163(6) Uani 1 1 d . .
C11 C 0.34360(13) -0.2306(2) 1.05072(16) 0.0162(6) Uani 1 1 d . .
N12 N 0.09538(11) 0.87674(17) 1.21660(14) 0.0213(5) Uani 1 1 d . .
C9 C 0.39857(13) 0.1252(2) 0.95644(16) 0.0164(6) Uani 1 1 d . .
H1 H 0.3918 0.1989 0.9608 0.020 Uiso 1 1 calc R U
C20 C 0.24373(14) -0.0075(2) 0.83642(16) 0.0188(6) Uani 1 1 d . .
H6 H 0.2075 0.0004 0.8741 0.023 Uiso 1 1 calc R U
C27 C 0.19443(13) 0.2563(2) 1.07079(16) 0.0155(6) Uani 1 1 d . .
C16 C 0.32413(13) 0.0710(2) 0.74218(16) 0.0175(6) Uani 1 1 d . .
C38 C 0.07463(13) 0.1467(2) 1.40687(16) 0.0157(6) Uani 1 1 d . .
C17 C 0.34817(14) -0.03155(19) 0.72352(16) 0.0170(6) Uani 1 1 d . .
H8 H 0.3831 -0.0399 0.6843 0.020 Uiso 1 1 calc R U
C39 C 0.06461(13) 0.2576(2) 1.41147(16) 0.0194(6) Uani 1 1 d . .
C7 C 0.36976(13) -0.0518(2) 0.99914(15) 0.0142(6) Uani 1 1 d . .
C10 C 0.32987(13) -0.12116(19) 1.04675(16) 0.0147(6) Uani 1 1 d . .
C41 C 0.05277(13) -0.0364(2) 1.45084(16) 0.0167(6) Uani 1 1 d . .
H14 H 0.0887 -0.0608 1.4173 0.020 Uiso 1 1 calc R U
C18 C 0.32198(13) -0.1178(2) 0.76089(16) 0.0174(6) Uani 1 1 d . .
H7 H 0.3393 -0.1854 0.7475 0.021 Uiso 1 1 calc R U
C36 C 0.08317(13) 0.7883(2) 1.22540(15) 0.0158(6) Uani 1 1 d . .
C42 C -0.01672(13) 0.1068(2) 1.50461(16) 0.0165(6) Uani 1 1 d . .
H13 H -0.0279 0.1794 1.5075 0.020 Uiso 1 1 calc R U
C21 C 0.27032(14) 0.0795(2) 0.79939(16) 0.0195(6) Uani 1 1 d . .
H5 H 0.2525 0.1470 0.8121 0.023 Uiso 1 1 calc R U
C35 C 0.01717(14) 0.65215(19) 1.28886(17) 0.0159(6) Uani 1 1 d . .
C19 C 0.26953(13) -0.1095(2) 0.81935(16) 0.0164(6) Uani 1 1 d . .
C33 C 0.19304(13) 0.55060(19) 1.09234(16) 0.0146(6) Uani 1 1 d . .
H9 H 0.2289 0.5705 1.0570 0.017 Uiso 1 1 calc R U
N4 N 0.23137(12) -0.05353(17) 1.13336(15) 0.0241(5) Uani 1 1 d . .
C31 C 0.10549(12) 0.60086(19) 1.18912(15) 0.0135(6) Uani 1 1 d . .
C29 C 0.12137(12) 0.41796(19) 1.15189(15) 0.0148(6) Uani 1 1 d . .
H12 H 0.1081 0.3464 1.1575 0.018 Uiso 1 1 calc R U
C8 C 0.36125(13) 0.0590(2) 1.00371(16) 0.0164(6) Uani 1 1 d . .
H2 H 0.3289 0.0874 1.0405 0.020 Uiso 1 1 calc R U
N14 N 0.05829(13) 0.3473(2) 1.41394(15) 0.0298(6) Uani 1 1 d . .
N6 N 0.44436(13) 0.15188(18) 0.59354(16) 0.0290(6) Uani 1 1 d . .
O1W O 0.43357(13) 0.54826(17) 0.95946(15) 0.0269(5) Uani 1 1 d . .
O2W O 0.07558(12) -0.02389(19) 1.02719(14) 0.0290(5) Uani 1 1 d . .
N3 N 0.35584(12) -0.31940(18) 1.05510(15) 0.0240(5) Uani 1 1 d . .
N2 N 0.57161(11) 0.07214(17) 0.75093(14) 0.0200(5) Uani 1 1 d . .
N7 N 0.29315(12) -0.38476(18) 0.83673(15) 0.0235(5) Uani 1 1 d . .
N11 N -0.02475(12) 0.62429(17) 1.33312(14) 0.0215(5) Uani 1 1 d . .
C22 C 0.24295(13) -0.2002(2) 0.85900(16) 0.0167(6) Uani 1 1 d . .
C3 C 0.53349(13) 0.11289(19) 0.79396(16) 0.0145(6) Uani 1 1 d . .
C24 C 0.18662(14) -0.19737(19) 0.91245(17) 0.0177(6) Uani 1 1 d . .
C23 C 0.27064(13) -0.3018(2) 0.84634(16) 0.0187(6) Uani 1 1 d . .
N8 N 0.14047(12) -0.19696(18) 0.95605(15) 0.0260(6) Uani 1 1 d . .
H17 H 0.0899(19) -0.071(3) 1.008(2) 0.049(13) Uiso 1 1 d . .
H15 H 0.4127(19) 0.578(3) 0.992(2) 0.052(13) Uiso 1 1 d . .
H18 H 0.067(2) 0.018(3) 0.985(3) 0.080(16) Uiso 1 1 d . .
H16 H 0.467(2) 0.578(3) 0.952(2) 0.061(14) Uiso 1 1 d . .

loop_
_atom_site_aniso_label
_atom_site_aniso_U_11
_atom_site_aniso_U_22
_atom_site_aniso_U_33
_atom_site_aniso_U_23
_atom_site_aniso_U_13
_atom_site_aniso_U_12
Cd1 0.01655(11) 0.01051(11) 0.01840(12) 0.00084(8) 0.00822(8) 0.00041(8)
Cd2 0.01724(12) 0.01137(11) 0.01914(12) 0.00074(8) 0.00909(8) 0.00048(8)
C25 0.0170(14) 0.0097(13) 0.0153(14) -0.0004(11) -0.0034(12) 0.0007(11)
C32 0.0156(14) 0.0138(14) 0.0162(14) 0.0012(11) -0.0001(11) -0.0030(11)
C37 0.0168(14) 0.0158(14) 0.0200(15) -0.0004(12) -0.0009(13) -0.0040(11)
C4 0.0101(13) 0.0186(14) 0.0103(13) -0.0013(11) -0.0008(10) 0.0013(11)
C34 0.0163(14) 0.0119(13) 0.0150(14) 0.0005(11) 0.0042(11) -0.0038(11)
C6 0.0173(14) 0.0119(13) 0.0141(13) 0.0002(11) 0.0004(11) 0.0030(11)
C12 0.0193(15) 0.0133(14) 0.0192(15) 0.0053(11) -0.0001(13) -0.0024(12)
N13 0.0211(13) 0.0210(13) 0.0222(13) -0.0006(10) 0.0083(11) -0.0060(10)
C28 0.0117(13) 0.0165(14) 0.0113(13) 0.0020(11) -0.0011(11) -0.0001(11)
C5 0.0137(13) 0.0161(14) 0.0124(13) -0.0027(11) 0.0018(11) 0.0037(11)
C13 0.0154(14) 0.0235(17) 0.0115(14) 0.0042(12) 0.0036(11) -0.0011(12)
C15 0.0259(16) 0.0129(14) 0.0189(15) 0.0011(12) -0.0061(14) 0.0020(12)
N5 0.0217(13) 0.0195(14) 0.0220(13) -0.0028(10) 0.0061(10) -0.0005(10)
N1 0.0184(12) 0.0178(14) 0.0272(14) -0.0013(10) 0.0082(10) 0.0028(10)
C2 0.0122(13) 0.0141(14) 0.0122(13) -0.0032(11) 0.0019(11) 0.0022(11)
C40 0.0120(13) 0.0232(15) 0.0117(13) -0.0026(11) -0.0015(11) 0.0011(11)
N10 0.0220(13) 0.0164(13) 0.0275(14) 0.0029(10) 0.0129(11) 0.0004(10)
C1 0.0100(13) 0.0238(17) 0.0138(14) -0.0027(11) 0.0043(11) 0.0000(11)
C30 0.0139(14) 0.0169(14) 0.0163(14) 0.0014(12) 0.0036(11) -0.0025(11)
C26 0.0118(13) 0.0130(14) 0.0144(14) 0.0025(11) 0.0040(11) -0.0032(11)
N9 0.0182(12) 0.0184(12) 0.0221(13) 0.0024(10) 0.0091(11) -0.0010(10)
C14 0.0189(14) 0.0163(14) 0.0134(14) 0.0002(11) 0.0000(11) 0.0025(11)
C11 0.0119(14) 0.0246(17) 0.0130(14) 0.0000(11) 0.0055(11) -0.0025(12)
N12 0.0258(13) 0.0127(13) 0.0270(14) 0.0000(10) 0.0117(11) -0.0028(10)
C9 0.0159(14) 0.0148(14) 0.0183(14) -0.0006(11) 0.0003(11) 0.0035(11)
C20 0.0220(15) 0.0180(14) 0.0165(14) -0.0036(12) 0.0021(12) 0.0017(12)
C27 0.0100(13) 0.0214(16) 0.0155(14) -0.0014(12) 0.0041(11) 0.0023(11)
C16 0.0192(14) 0.0181(14) 0.0142(14) -0.0014(11) -0.0047(11) 0.0005(12)
C38 0.0144(14) 0.0200(15) 0.0129(14) -0.0024(11) 0.0017(11) 0.0005(11)
C17 0.0168(14) 0.0204(15) 0.0139(14) -0.0017(11) 0.0013(11) 0.0002(11)
C39 0.0179(15) 0.0266(18) 0.0139(14) -0.0009(12) 0.0021(11) -0.0008(12)
C7 0.0131(13) 0.0175(14) 0.0113(14) -0.0011(11) -0.0022(11) 0.0018(11)
C10 0.0140(14) 0.0160(14) 0.0143(14) 0.0012(11) 0.0024(11) 0.0033(11)
C41 0.0127(14) 0.0233(15) 0.0143(14) -0.0024(11) 0.0023(11) 0.0042(11)
C18 0.0171(14) 0.0150(14) 0.0194(15) -0.0043(11) -0.0019(12) 0.0039(11)
C36 0.0146(14) 0.0224(17) 0.0111(14) -0.0009(11) 0.0050(11) -0.0002(12)
C42 0.0145(14) 0.0172(14) 0.0173(14) -0.0018(12) -0.0022(11) 0.0041(11)
C21 0.0231(15) 0.0142(14) 0.0207(15) -0.0028(12) -0.0007(12) 0.0040(12)
C35 0.0184(15) 0.0088(13) 0.0200(15) -0.0019(11) -0.0018(13) 0.0004(11)
C19 0.0151(14) 0.0189(14) 0.0142(14) -0.0014(11) -0.0047(11) 0.0007(11)
C33 0.0117(13) 0.0183(14) 0.0140(14) 0.0017(11) 0.0025(11) -0.0044(11)
N4 0.0221(13) 0.0181(12) 0.0345(14) 0.0036(11) 0.0149(12) 0.0042(10)
C31 0.0124(13) 0.0162(14) 0.0111(13) 0.0001(11) -0.0030(11) -0.0006(11)
C29 0.0163(14) 0.0094(13) 0.0189(14) -0.0002(11) 0.0027(11) -0.0027(11)
C8 0.0166(14) 0.0184(14) 0.0151(14) -0.0002(11) 0.0060(11) 0.0048(11)
N14 0.0357(15) 0.0249(16) 0.0290(15) -0.0038(11) 0.0033(12) 0.0029(12)
N6 0.0337(15) 0.0283(14) 0.0261(14) 0.0014(11) 0.0087(13) 0.0075(12)
O1W 0.0226(12) 0.0297(12) 0.0296(13) -0.0105(10) 0.0092(10) -0.0016(11)
O2W 0.0423(14) 0.0201(12) 0.0243(13) -0.0032(11) 0.0020(10) 0.0068(10)
N3 0.0273(14) 0.0202(14) 0.0268(14) 0.0031(10) 0.0141(11) 0.0027(11)
N2 0.0230(13) 0.0161(12) 0.0222(13) -0.0022(10) 0.0095(11) 0.0004(10)
N7 0.0238(13) 0.0180(13) 0.0303(14) 0.0054(10) 0.0115(11) 0.0042(11)
N11 0.0222(13) 0.0176(12) 0.0265(13) 0.0000(10) 0.0111(11) -0.0020(10)
C22 0.0177(14) 0.0159(14) 0.0164(14) -0.0014(11) 0.0001(11) 0.0038(11)
C3 0.0165(14) 0.0117(13) 0.0146(14) 0.0015(11) -0.0025(12) -0.0039(11)
C24 0.0216(15) 0.0114(14) 0.0195(15) 0.0006(11) -0.0013(13) 0.0007(12)
C23 0.0151(14) 0.0236(17) 0.0177(15) 0.0047(12) 0.0034(11) -0.0026(12)
N8 0.0278(14) 0.0212(13) 0.0295(14) -0.0022(11) 0.0057(12) 0.0015(11)

loop_
_atom_type_symbol
_atom_type_description
_atom_type_scat_dispersion_real
_atom_type_scat_dispersion_imag
_atom_type_scat_source
C C 0.0033 0.0016 'International Tables Vol C Tables 4.2.6.8 and 6.1.1.4'
H H 0.0000 0.0000 'International Tables Vol C Tables 4.2.6.8 and 6.1.1.4'
N N 0.0061 0.0033 'International Tables Vol C Tables 4.2.6.8 and 6.1.1.4'
O O 0.0106 0.0060 'International Tables Vol C Tables 4.2.6.8 and 6.1.1.4'
Cd Cd -0.8075 1.2024 'International Tables Vol C Tables 4.2.6.8 and 6.1.1.4'

loop_
_geom_angle_atom_site_label_1
_geom_angle_atom_site_label_2
_geom_angle_atom_site_label_3
_geom_angle
_geom_angle_site_symmetry_1
_geom_angle_site_symmetry_3
O1W Cd1 N7 91.66(8) . 1_565
O1W Cd1 N9 86.61(9) . .
N7 Cd1 N9 88.32(8) 1_565 .
O1W Cd1 N5 161.41(8) . .
N7 Cd1 N5 106.39(8) 1_565 .
N9 Cd1 N5 89.46(8) . .
O1W Cd1 N2 91.47(8) . 2_656
N7 Cd1 N2 83.03(8) 1_565 2_656
N9 Cd1 N2 171.08(7) . 2_656
N5 Cd1 N2 95.03(8) . 2_656
O1W Cd1 N1 81.81(8) . .
N7 Cd1 N1 168.99(8) 1_565 .
N9 Cd1 N1 100.06(8) . .
N5 Cd1 N1 81.00(8) . .
N2 Cd1 N1 88.26(8) 2_656 .
O2W Cd2 N4 92.52(9) . .
O2W Cd2 N12 89.22(8) . 1_545
N4 Cd2 N12 85.63(8) . 1_545
O2W Cd2 N10 92.13(8) . .
N4 Cd2 N10 84.64(8) . .
N12 Cd2 N10 170.23(8) 1_545 .
O2W Cd2 N11 85.55(9) . 2_547
N4 Cd2 N11 175.93(8) . 2_547
N12 Cd2 N11 97.91(8) 1_545 2_547
N10 Cd2 N11 91.84(8) . 2_547
O2W Cd2 N13 168.71(8) . .
N4 Cd2 N13 97.14(9) . .
N12 Cd2 N13 85.71(8) 1_545 .
N10 Cd2 N13 94.57(8) . .
N11 Cd2 N13 85.17(8) 2_547 .
N9 C25 C26 179.3(3) . .
C33 C32 C31 121.4(2) . .
N13 C37 C38 177.2(3) . .
C5 C4 C9 117.6(2) . .
C5 C4 C2 120.8(2) . .
C9 C4 C2 121.7(2) . .
C35 C34 C36 117.5(2) . .
C35 C34 C31 120.6(2) . .
C36 C34 C31 121.9(2) . .
C5 C6 C7 121.3(2) . .
N4 C12 C10 178.7(3) . .
C37 N13 Cd2 127.0(2) . .
C33 C28 C29 117.4(2) . .
C33 C28 C26 122.4(2) . .
C29 C28 C26 120.2(2) . .
C6 C5 C4 121.2(2) . .
N5 C13 C14 177.1(3) . .
N6 C15 C14 178.3(3) . .
C13 N5 Cd1 138.0(2) . .
C1 N1 Cd1 140.3(2) . .
C1 C2 C3 119.0(2) . .
C1 C2 C4 121.2(2) . .
C3 C2 C4 119.9(2) . .
C38 C40 C41 121.6(2) . .
C38 C40 C42 121.0(2) . .
C41 C40 C42 117.4(2) . .
C27 N10 Cd2 164.3(2) . .
N1 C1 C2 175.9(3) . .
C29 C30 C31 121.2(2) . .
C27 C26 C25 118.5(2) . .
C27 C26 C28 118.9(2) . .
C25 C26 C28 122.5(2) . .
C25 N9 Cd1 166.8(2) . .
C13 C14 C16 123.4(2) . .
C13 C14 C15 114.5(2) . .
C16 C14 C15 122.1(2) . .
N3 C11 C10 178.7(3) . .
C36 N12 Cd2 160.7(2) . 1_565
C8 C9 C4 121.3(2) . .
C21 C20 C19 120.8(2) . .
N10 C27 C26 173.9(3) . .
C14 C16 C17 121.4(2) . .
C14 C16 C21 121.1(2) . .
C17 C16 C21 117.5(2) . .
C40 C38 C37 121.8(2) . .
C40 C38 C39 123.6(2) . .
C37 C38 C39 114.6(2) . .
C18 C17 C16 121.1(2) . .
N14 C39 C38 178.0(3) . .
C10 C7 C6 121.2(2) . .
C10 C7 C8 121.5(2) . .
C6 C7 C8 117.3(2) . .
C12 C10 C11 116.2(2) . .
C12 C10 C7 121.8(2) . .
C11 C10 C7 121.9(2) . .
C42 C41 C40 121.4(2) 3_558 .
C17 C18 C19 121.6(2) . .
N12 C36 C34 178.7(3) . .
C41 C42 C40 121.2(2) 3_558 .
C20 C21 C16 121.3(2) . .
N11 C35 C34 177.0(3) . .
C18 C19 C20 117.7(2) . .
C18 C19 C22 121.2(2) . .
C20 C19 C22 121.1(2) . .
C32 C33 C28 121.1(2) . .
C12 N4 Cd2 156.7(2) . .
C30 C31 C32 117.3(2) . .
C30 C31 C34 120.8(2) . .
C32 C31 C34 121.9(2) . .
C30 C29 C28 121.5(2) . .
C9 C8 C7 121.2(2) . .
C3 N2 Cd1 169.7(2) . 2_646
C23 N7 Cd1 160.3(2) . 1_545
C35 N11 Cd2 147.5(2) . 2_557
C24 C22 C23 114.6(2) . .
C24 C22 C19 123.6(2) . .
C23 C22 C19 121.8(2) . .
N2 C3 C2 175.6(3) . .
N8 C24 C22 178.8(3) . .
N7 C23 C22 179.4(3) . .

loop_
_geom_bond_atom_site_label_1
_geom_bond_atom_site_label_2
_geom_bond_distance
_geom_bond_site_symmetry_2
Cd1 O1W 2.239(2) .
Cd1 N7 2.299(2) 1_565
Cd1 N9 2.300(2) .
Cd1 N5 2.321(2) .
Cd1 N2 2.337(2) 2_656
Cd1 N1 2.381(2) .
Cd2 O2W 2.246(2) .
Cd2 N4 2.301(2) .
Cd2 N12 2.304(2) 1_545
Cd2 N10 2.305(2) .
Cd2 N11 2.314(2) 2_547
Cd2 N13 2.371(2) .
C25 N9 1.153(3) .
C25 C26 1.415(4) .
C32 C33 1.375(3) .
C32 C31 1.414(3) .
C37 N13 1.151(3) .
C37 C38 1.418(4) .
C4 C5 1.415(3) .
C4 C9 1.419(3) .
C4 C2 1.430(3) .
C34 C35 1.405(4) .
C34 C36 1.408(4) .
C34 C31 1.447(3) .
C6 C5 1.362(3) .
C6 C7 1.421(3) .
C12 N4 1.146(3) .
C12 C10 1.411(4) .
C28 C33 1.407(3) .
C28 C29 1.411(3) .
C28 C26 1.448(3) .
C13 N5 1.159(3) .
C13 C14 1.415(4) .
C15 N6 1.152(3) .
C15 C14 1.428(4) .
N1 C1 1.156(3) .
C2 C1 1.412(4) .
C2 C3 1.414(4) .
C40 C38 1.403(4) .
C40 C41 1.430(4) .
C40 C42 1.430(3) .
N10 C27 1.154(3) .
C30 C29 1.373(3) .
C30 C31 1.407(3) .
C26 C27 1.404(4) .
C14 C16 1.416(4) .
C11 N3 1.154(3) .
C11 C10 1.416(4) .
N12 C36 1.159(3) .
N12 Cd2 2.304(2) 1_565
C9 C8 1.360(3) .
C20 C21 1.365(4) .
C20 C19 1.422(4) .
C16 C17 1.421(4) .
C16 C21 1.422(4) .
C38 C39 1.426(4) .
C17 C18 1.358(4) .
C39 N14 1.148(3) .
C7 C10 1.417(3) .
C7 C8 1.421(3) .
C41 C42 1.356(4) 3_558
C18 C19 1.415(4) .
C42 C41 1.356(4) 3_558
C35 N11 1.157(3) .
C19 C22 1.422(4) .
N2 C3 1.154(3) .
N2 Cd1 2.337(2) 2_646
N7 C23 1.153(3) .
N7 Cd1 2.299(2) 1_545
N11 Cd2 2.314(2) 2_557
C22 C24 1.417(4) .
C22 C23 1.417(4) .
C24 N8 1.159(3) .
